data_2021737
loop_
_publ_author_name
'Turney, Toby'
'Zhang, Wenhui'
'Oliver, Allen G.'
'Serianni, Anthony S.'

_publ_section_title
;
 Structural properties of <small>D</small>-mannopyranosyl rings containing
 <i>O</i>-acetyl side-chains
;
_journal_coeditor_code FP3073
_journal_issue 8
_journal_name_full 'Acta Crystallographica Section C'
_journal_page_first 1166
_journal_page_last 1174
_journal_paper_doi 10.1107/S2053229619008817
_journal_volume 75
_journal_year 2019
_chemical_absolute_configuration rmad
_chemical_formula_iupac 'C16 H22 O11'
_chemical_formula_moiety 'C16 H22 O11'
_chemical_formula_sum 'C16 H22 O11'
_chemical_formula_weight 390.33
_chemical_name_systematic
;
1,2,3,4,6-Penta-<i>O</i>-acetyl-\a-<i>D</i>-mannopyranose
;
_space_group_crystal_system orthorhombic
_space_group_IT_number 19
_space_group_name_Hall 'P 2ac 2ab'
_space_group_name_H-M_alt 'P 21 21 21'
_symmetry_space_group_name_Hall 'P 2ac 2ab'
_symmetry_space_group_name_H-M 'P 21 21 21'
_atom_sites_solution_hydrogens geom
_atom_sites_solution_primary direct
_atom_sites_solution_secondary difmap
_audit_creation_method SHELXL-2018/3
_cell_angle_alpha 90
_cell_angle_beta 90
_cell_angle_gamma 90
_cell_formula_units_Z 12
_cell_length_a 8.8434(4)
_cell_length_b 15.1918(6)
_cell_length_c 43.0639(17)
_cell_measurement_reflns_used 9740
_cell_measurement_temperature 120(2)
_cell_measurement_theta_max 71.675
_cell_measurement_theta_min 3.561
_cell_volume 5785.5(4)
_computing_cell_refinement
;
SAINT (Bruker, 2015)
;
_computing_data_collection
;
APEX2 (Bruker, 2015)
;
_computing_data_reduction
;
SAINT (Bruker, 2015)
;
_computing_molecular_graphics
;
Mercury (Macrae <i>et al.</i>, 2008)
;
_computing_publication_material
;
publCIF (Westrip, 2010)
;
_computing_structure_refinement
;
SHELXL2018 (Sheldrick, 2015b)
;
_computing_structure_solution
;
SHELXS97 (Sheldrick, 2015a)
;
_diffrn_ambient_temperature 120
_diffrn_detector_area_resol_mean 8.33
_diffrn_measured_fraction_theta_full 1.000
_diffrn_measured_fraction_theta_max 0.998
_diffrn_measurement_device_type 'Bruker APEXII CCD'
_diffrn_measurement_method '\f and \w scans'
_diffrn_radiation_type CuK\a
_diffrn_radiation_wavelength 1.54178
_diffrn_reflns_av_R_equivalents 0.0456
_diffrn_reflns_av_unetI/netI 0.0290
_diffrn_reflns_limit_h_max 10
_diffrn_reflns_limit_h_min -10
_diffrn_reflns_limit_k_max 18
_diffrn_reflns_limit_k_min -18
_diffrn_reflns_limit_l_max 53
_diffrn_reflns_limit_l_min -52
_diffrn_reflns_number 78838
_diffrn_reflns_theta_full 67.679
_diffrn_reflns_theta_max 71.975
_diffrn_reflns_theta_min 2.052
_diffrn_source 'Incoatec micro-focus'
_exptl_absorpt_coefficient_mu 0.995
_exptl_absorpt_correction_T_max 0.9388
_exptl_absorpt_correction_T_min 0.6922
_exptl_absorpt_correction_type numerical
_exptl_absorpt_process_details
;
(SADABS; Krause <i>et al.</i>, 2015)
;
_exptl_crystal_colour 'clear colourless'
_exptl_crystal_density_diffrn 1.344
_exptl_crystal_description needle
_exptl_crystal_F_000 2472
_exptl_crystal_size_max 0.165
_exptl_crystal_size_mid 0.053
_exptl_crystal_size_min 0.022
_refine_diff_density_max 0.446
_refine_diff_density_min -0.252
_refine_ls_abs_structure_details
;
Flack <i>x</i> determined using 4495 quotients [(I+)-(I-)]/[(I+)+(I-)]
(Parsons <i>et al.</i>, 2013)
;
_refine_ls_abs_structure_Flack 0.07(4)
_refine_ls_extinction_method none
_refine_ls_goodness_of_fit_ref 1.042
_refine_ls_hydrogen_treatment constr
_refine_ls_matrix_type full
_refine_ls_number_parameters 754
_refine_ls_number_reflns 11335
_refine_ls_number_restraints 6
_refine_ls_restrained_S_all 1.041
_refine_ls_R_factor_all 0.0445
_refine_ls_R_factor_gt 0.0420
_refine_ls_shift/su_max 0.030
_refine_ls_shift/su_mean 0.001
_refine_ls_structure_factor_coef Fsqd
_refine_ls_weighting_details 'w=1/[\s^2^(Fo^2^)+(0.0764P)^2^+0.5960P] where P=(Fo^2^+2Fc^2^)/3'
_refine_ls_weighting_scheme calc
_refine_ls_wR_factor_gt 0.1071
_refine_ls_wR_factor_ref 0.1095
_reflns_number_gt 10694
_reflns_number_total 11335
_reflns_threshold_expression 'I > 2\s(I)'
_cod_data_source_file fp3073sup1.cif
_cod_data_source_block I
_cod_database_code 2021737
_shelx_space_group_comment
;
The symmetry employed for this shelxl refinement is uniquely defined
by the following loop, which should always be used as a source of
symmetry information in preference to the above space-group names.
They are only intended as comments.
;
_shelx_estimated_absorpt_t_min 0.853
_shelx_estimated_absorpt_t_max 0.978

loop_
_space_group_symop_operation_xyz
'x, y, z'
'-x+1/2, -y, z+1/2'
'x+1/2, -y+1/2, -z'
'-x, y+1/2, -z+1/2'

loop_
_atom_site_type_symbol
_atom_site_label
_atom_site_fract_x
_atom_site_fract_y
_atom_site_fract_z
_atom_site_U_iso_or_equiv
_atom_site_adp_type
_atom_site_calc_flag
_atom_site_occupancy
_atom_site_disorder_assembly
_atom_site_disorder_group
O O1 0.9767(2) 0.00373(13) 0.86654(5) 0.0373(4) Uani d 1 . .
O O2 0.7275(2) 0.16020(14) 0.83026(4) 0.0354(4) Uani d 1 . .
O O3 0.9626(2) 0.27328(13) 0.84368(4) 0.0313(4) Uani d 1 . .
O O4 0.9383(2) 0.26391(12) 0.91044(4) 0.0284(3) Uani d 1 . .
O O5 0.7509(2) 0.06018(13) 0.88578(4) 0.0340(4) Uani d 1 . .
O O6 0.6934(2) 0.05736(13) 0.94909(4) 0.0352(4) Uani d 1 . .
O O7 0.8723(3) -0.13120(17) 0.87041(7) 0.0633(7) Uani d 1 . .
O O8 0.8086(3) 0.16490(18) 0.78083(5) 0.0500(5) Uani d 1 . .
O O9 1.1672(2) 0.21730(17) 0.81960(5) 0.0429(5) Uani d 1 . .
O O10 0.7728(2) 0.37476(12) 0.90327(5) 0.0329(4) Uani d 1 . .
O O11 0.5252(2) 0.12778(15) 0.97930(4) 0.0392(4) Uani d 1 . .
C C1 0.8326(3) 0.0412(2) 0.85888(6) 0.0358(6) Uani d 1 . .
H H1 0.774070 -0.000980 0.845705 0.043 Uiso calc 1 . .
C C2 0.8690(3) 0.12350(18) 0.84016(6) 0.0319(5) Uani d 1 . .
H H2 0.932930 0.108214 0.821784 0.038 Uiso calc 1 . .
C C3 0.9490(3) 0.19183(17) 0.86044(5) 0.0281(5) Uani d 1 . .
H H3 1.051307 0.169929 0.866614 0.034 Uiso calc 1 . .
C C4 0.8535(3) 0.20927(17) 0.88918(5) 0.0273(5) Uani d 1 . .
H H4 0.756423 0.238677 0.883313 0.033 Uiso calc 1 . .
C C5 0.8219(3) 0.12249(17) 0.90626(6) 0.0285(5) Uani d 1 . .
H H5 0.918113 0.097548 0.914732 0.034 Uiso calc 1 . .
C C6 0.7110(3) 0.13890(18) 0.93223(6) 0.0311(5) Uani d 1 . .
H H6A 0.749400 0.185560 0.946203 0.037 Uiso calc 1 . .
H H6B 0.612435 0.158116 0.923675 0.037 Uiso calc 1 . .
C C7 0.9792(4) -0.0839(2) 0.87404(7) 0.0448(7) Uani d 1 . .
C C8 1.1298(5) -0.1089(2) 0.88671(9) 0.0553(8) Uani d 1 . .
H H8A 1.206276 -0.103700 0.870352 0.083 Uiso calc 1 . .
H H8B 1.126326 -0.169851 0.894161 0.083 Uiso calc 1 . .
H H8C 1.155867 -0.069710 0.903968 0.083 Uiso calc 1 . .
C C9 0.7113(3) 0.17773(19) 0.79951(6) 0.0356(6) Uani d 1 . .
C C10 0.5576(3) 0.2142(2) 0.79296(7) 0.0421(6) Uani d 1 . .
H H10D 0.487287 0.165803 0.788771 0.063 Uiso calc 1 . .
H H10E 0.562541 0.253063 0.774821 0.063 Uiso calc 1 . .
H H10F 0.522229 0.247733 0.811000 0.063 Uiso calc 1 . .
C C11 1.0754(3) 0.2756(2) 0.82214(6) 0.0347(6) Uani d 1 . .
C C12 1.0653(3) 0.3563(2) 0.80258(7) 0.0444(7) Uani d 1 . .
H H12D 0.972912 0.354107 0.790038 0.067 Uiso calc 1 . .
H H12E 1.153551 0.359463 0.788859 0.067 Uiso calc 1 . .
H H12F 1.062818 0.408420 0.815980 0.067 Uiso calc 1 . .
C C13 0.8819(3) 0.34529(16) 0.91630(5) 0.0253(4) Uani d 1 . .
C C14 0.9733(3) 0.39184(18) 0.94041(6) 0.0323(5) Uani d 1 . .
H H14D 0.994674 0.351468 0.957603 0.049 Uiso calc 1 . .
H H14E 0.916508 0.442654 0.948193 0.049 Uiso calc 1 . .
H H14F 1.068657 0.411945 0.931240 0.049 Uiso calc 1 . .
C C15 0.5985(3) 0.0631(2) 0.97333(6) 0.0354(6) Uani d 1 . .
C C16 0.5976(4) -0.0210(2) 0.99180(8) 0.0494(8) Uani d 1 . .
H H16D 0.625341 -0.070293 0.978270 0.074 Uiso calc 1 . .
H H16E 0.496233 -0.030940 1.000300 0.074 Uiso calc 1 . .
H H16F 0.670598 -0.016511 1.008842 0.074 Uiso calc 1 . .
O O1' 0.5508(2) 0.77458(17) 0.86961(5) 0.0429(5) Uani d 1 . .
O O2' 0.6585(2) 0.70816(13) 0.79238(4) 0.0317(4) Uani d 1 . .
O O3' 0.5477(2) 0.87430(13) 0.77922(4) 0.0372(4) Uani d 1 . .
O O4' 0.2354(2) 0.85397(12) 0.80419(4) 0.0302(4) Uani d 1 . .
O O5' 0.4374(2) 0.66848(12) 0.83775(4) 0.0306(4) Uani d 1 . .
O O6' 0.1257(2) 0.62495(14) 0.84823(4) 0.0350(4) Uani d 1 . .
O O7' 0.6885(4) 0.6944(2) 0.90233(6) 0.0670(8) Uani d 1 . .
O O8' 0.8780(2) 0.77943(16) 0.78301(6) 0.0481(5) Uani d 1 . .
O O9' 0.5090(12) 1.0047(3) 0.80002(15) 0.082(2) Uani d 0.5 A 1
O O9'A 0.6386(11) 0.9883(4) 0.80298(11) 0.073(2) Uani d 0.5 A 2
O O10' 0.2298(3) 0.86657(17) 0.75210(5) 0.0488(5) Uani d 1 . .
O O11' -0.0852(3) 0.5949(2) 0.82206(6) 0.0630(8) Uani d 1 . .
C C1' 0.5725(3) 0.7125(2) 0.84450(6) 0.0355(6) Uani d 1 . .
H H1' 0.652303 0.668884 0.850323 0.043 Uiso calc 1 . .
C C2' 0.6271(3) 0.76826(19) 0.81744(6) 0.0327(5) Uani d 1 . .
H H2' 0.721125 0.800744 0.823367 0.039 Uiso calc 1 . .
C C3' 0.5046(3) 0.83272(17) 0.80802(6) 0.0304(5) Uani d 1 . .
H H3' 0.494186 0.878735 0.824488 0.037 Uiso calc 1 . .
C C4' 0.3527(3) 0.78810(16) 0.80318(6) 0.0269(5) Uani d 1 . .
H H4' 0.350702 0.755904 0.782927 0.032 Uiso calc 1 . .
C C5' 0.3137(3) 0.72593(17) 0.83007(5) 0.0276(5) Uani d 1 . .
H H5' 0.285480 0.761406 0.848749 0.033 Uiso calc 1 . .
C C6' 0.1825(3) 0.66883(18) 0.82081(6) 0.0316(5) Uani d 1 . .
H H6'A 0.101785 0.705309 0.811414 0.038 Uiso calc 1 . .
H H6'B 0.215460 0.624755 0.805295 0.038 Uiso calc 1 . .
C C7' 0.6210(5) 0.7594(3) 0.89692(7) 0.0528(9) Uani d 1 . .
C C8' 0.5978(6) 0.8342(3) 0.91894(8) 0.0713(13) Uani d 1 . .
H H8'A 0.637414 0.888469 0.909715 0.107 Uiso calc 1 . .
H H8'B 0.651134 0.822022 0.938413 0.107 Uiso calc 1 . .
H H8'C 0.489496 0.841180 0.923132 0.107 Uiso calc 1 . .
C C9' 0.7929(3) 0.72002(19) 0.77746(6) 0.0338(5) Uani d 1 . .
C C10' 0.8177(3) 0.6495(2) 0.75383(6) 0.0398(6) Uani d 1 . .
H H10A 0.785708 0.592713 0.762358 0.060 Uiso calc 1 . .
H H10B 0.925322 0.646901 0.748445 0.060 Uiso calc 1 . .
H H10C 0.758514 0.662741 0.735164 0.060 Uiso calc 1 . .
C C11' 0.5809(6) 0.9573(2) 0.77935(7) 0.0571(10) Uani d 1 . .
C C12' 0.6175(5) 0.9932(2) 0.74801(6) 0.0468(7) Uani d 1 . .
H H12A 0.627887 0.944612 0.733197 0.070 Uiso calc 1 . .
H H12B 0.712645 1.026173 0.749015 0.070 Uiso calc 1 . .
H H12C 0.536049 1.032492 0.741211 0.070 Uiso calc 1 . .
C C13' 0.1829(3) 0.88749(18) 0.77697(7) 0.0342(5) Uani d 1 . .
C C14' 0.0634(4) 0.9549(2) 0.78346(8) 0.0423(6) Uani d 1 . .
H H14A -0.016083 0.928679 0.796341 0.064 Uiso calc 1 . .
H H14B 0.019614 0.975294 0.763832 0.064 Uiso calc 1 . .
H H14C 0.108461 1.004920 0.794473 0.064 Uiso calc 1 . .
C C15' -0.0117(3) 0.5882(2) 0.84508(7) 0.0408(7) Uani d 1 . .
C C16' -0.0578(4) 0.5371(3) 0.87305(9) 0.0655(12) Uani d 1 . .
H H16A 0.030224 0.527999 0.886493 0.098 Uiso calc 1 . .
H H16B -0.098396 0.479885 0.866611 0.098 Uiso calc 1 . .
H H16C -0.135631 0.569734 0.884440 0.098 Uiso calc 1 . .
O O1" 0.50928(19) 0.47554(12) 0.86740(4) 0.0269(3) Uani d 1 . .
O O2" 0.25074(19) 0.56673(11) 0.92338(4) 0.0287(3) Uani d 1 . .
O O3" 0.4895(2) 0.55590(14) 0.96268(4) 0.0356(4) Uani d 1 . .
O O4" 0.54649(19) 0.37000(13) 0.96282(4) 0.0292(4) Uani d 1 . .
O O5" 0.31376(19) 0.40220(11) 0.89322(4) 0.0256(3) Uani d 1 . .
O O6" 0.3832(2) 0.21389(12) 0.89309(4) 0.0299(4) Uani d 1 . .
O O7" 0.3793(3) 0.43791(19) 0.82464(5) 0.0502(6) Uani d 1 . .
O O8" 0.3069(3) 0.71143(15) 0.92369(7) 0.0584(7) Uani d 1 . .
O O9" 0.7442(3) 0.55746(18) 0.96681(6) 0.0531(6) Uani d 1 . .
O O10" 0.3819(3) 0.3575(2) 1.00200(5) 0.0553(7) Uani d 1 . .
O O11" 0.2509(3) 0.10262(15) 0.91357(5) 0.0481(5) Uani d 1 . .
C C1" 0.3679(3) 0.48445(16) 0.88336(5) 0.0264(5) Uani d 1 . .
H H1" 0.292166 0.511928 0.869094 0.032 Uiso calc 1 . .
C C2" 0.3979(3) 0.54644(16) 0.91045(6) 0.0273(5) Uani d 1 . .
H H2" 0.448361 0.601393 0.902967 0.033 Uiso calc 1 . .
C C3" 0.4943(3) 0.50176(17) 0.93516(5) 0.0272(5) Uani d 1 . .
H H3" 0.600919 0.496605 0.927667 0.033 Uiso calc 1 . .
C C4" 0.4337(3) 0.41107(17) 0.94344(5) 0.0260(5) Uani d 1 . .
H H4" 0.335371 0.416076 0.954773 0.031 Uiso calc 1 . .
C C5" 0.4147(3) 0.35635(16) 0.91387(5) 0.0251(5) Uani d 1 . .
H H5" 0.515227 0.348809 0.903582 0.030 Uiso calc 1 . .
C C6" 0.3453(3) 0.26701(16) 0.91980(5) 0.0272(5) Uani d 1 . .
H H6"A 0.387263 0.240685 0.938984 0.033 Uiso calc 1 . .
H H6"B 0.234173 0.271960 0.922067 0.033 Uiso calc 1 . .
C C7" 0.4974(3) 0.44895(19) 0.83724(6) 0.0335(5) Uani d 1 . .
C C8" 0.6514(3) 0.4363(2) 0.82323(6) 0.0405(6) Uani d 1 . .
H H8"A 0.703663 0.493094 0.822193 0.061 Uiso calc 1 . .
H H8"B 0.641003 0.412030 0.802253 0.061 Uiso calc 1 . .
H H8"C 0.709991 0.395486 0.836109 0.061 Uiso calc 1 . .
C C9" 0.2192(3) 0.65288(18) 0.92846(7) 0.0350(6) Uani d 1 . .
C C10" 0.0619(4) 0.6648(2) 0.94069(8) 0.0451(7) Uani d 1 . .
H H10G 0.013454 0.607150 0.942986 0.068 Uiso calc 1 . .
H H10H 0.003376 0.700874 0.926148 0.068 Uiso calc 1 . .
H H10I 0.065997 0.694173 0.960934 0.068 Uiso calc 1 . .
C C11" 0.6224(4) 0.5788(2) 0.97605(8) 0.0480(7) Uani d 1 . .
C C12" 0.5907(6) 0.6325(5) 1.00451(14) 0.106(2) Uani d 1 . .
H H12G 0.522923 0.681246 0.999159 0.159 Uiso calc 1 . .
H H12H 0.685796 0.656105 1.012710 0.159 Uiso calc 1 . .
H H12I 0.542662 0.595313 1.020267 0.159 Uiso calc 1 . .
C C13" 0.5084(3) 0.35107(18) 0.99243(6) 0.0310(5) Uani d 1 . .
C C14" 0.6434(3) 0.3206(2) 1.01054(6) 0.0372(6) Uani d 1 . .
H H14G 0.670201 0.260669 1.004141 0.056 Uiso calc 1 . .
H H14H 0.619403 0.321026 1.032756 0.056 Uiso calc 1 . .
H H14I 0.728795 0.360100 1.006558 0.056 Uiso calc 1 . .
C C15" 0.3287(3) 0.13076(18) 0.89315(6) 0.0313(5) Uani d 1 . .
C C16" 0.3787(3) 0.08173(19) 0.86474(7) 0.0376(6) Uani d 1 . .
H H16G 0.296177 0.080599 0.849567 0.056 Uiso calc 1 . .
H H16H 0.405915 0.021315 0.870442 0.056 Uiso calc 1 . .
H H16I 0.466774 0.111222 0.855648 0.056 Uiso calc 1 . .

loop_
_atom_site_aniso_label
_atom_site_aniso_U_11
_atom_site_aniso_U_22
_atom_site_aniso_U_33
_atom_site_aniso_U_12
_atom_site_aniso_U_13
_atom_site_aniso_U_23
O1 0.0384(10) 0.0295(9) 0.0440(10) -0.0014(8) 0.0122(8) -0.0054(8)
O2 0.0282(9) 0.0507(11) 0.0273(9) -0.0038(8) 0.0015(7) -0.0084(8)
O3 0.0292(9) 0.0381(10) 0.0266(8) -0.0031(7) 0.0026(7) -0.0001(7)
O4 0.0253(8) 0.0339(9) 0.0260(8) 0.0032(7) -0.0030(6) -0.0050(7)
O5 0.0298(9) 0.0414(10) 0.0307(9) -0.0081(8) 0.0067(7) -0.0084(8)
O6 0.0382(10) 0.0384(10) 0.0292(9) 0.0003(8) 0.0090(7) -0.0010(7)
O7 0.0706(17) 0.0417(13) 0.0775(17) -0.0180(12) 0.0127(14) -0.0039(12)
O8 0.0511(12) 0.0631(14) 0.0359(10) 0.0032(11) 0.0144(10) 0.0094(10)
O9 0.0314(10) 0.0617(13) 0.0357(10) -0.0003(9) 0.0081(8) -0.0013(9)
O10 0.0248(8) 0.0341(9) 0.0399(10) 0.0010(7) -0.0028(7) 0.0010(7)
O11 0.0344(10) 0.0509(12) 0.0323(9) 0.0028(9) 0.0085(8) -0.0026(8)
C1 0.0346(13) 0.0409(14) 0.0318(13) -0.0078(11) 0.0071(10) -0.0103(11)
C2 0.0267(11) 0.0417(14) 0.0272(11) -0.0029(10) 0.0043(9) -0.0079(10)
C3 0.0250(11) 0.0340(12) 0.0252(10) -0.0008(9) 0.0021(9) -0.0048(9)
C4 0.0244(11) 0.0349(12) 0.0225(10) -0.0004(9) -0.0002(8) -0.0047(9)
C5 0.0246(11) 0.0338(12) 0.0270(11) -0.0003(9) 0.0013(9) -0.0044(9)
C6 0.0292(12) 0.0373(13) 0.0270(11) 0.0041(10) 0.0049(9) 0.0001(10)
C7 0.0559(18) 0.0343(14) 0.0442(16) -0.0040(13) 0.0194(14) -0.0048(12)
C8 0.065(2) 0.0384(16) 0.063(2) 0.0113(15) 0.0145(17) 0.0056(14)
C9 0.0402(14) 0.0365(13) 0.0301(12) -0.0117(11) 0.0049(11) -0.0029(10)
C10 0.0399(15) 0.0477(16) 0.0389(14) -0.0107(13) -0.0049(11) -0.0005(12)
C11 0.0278(12) 0.0500(16) 0.0265(11) -0.0085(11) -0.0007(9) -0.0033(11)
C12 0.0369(14) 0.0595(19) 0.0367(14) -0.0118(13) -0.0005(11) 0.0093(13)
C13 0.0220(10) 0.0310(12) 0.0228(10) -0.0007(9) 0.0039(8) 0.0021(8)
C14 0.0319(12) 0.0347(13) 0.0305(12) 0.0004(10) -0.0030(10) -0.0030(10)
C15 0.0332(13) 0.0439(15) 0.0289(12) -0.0084(11) 0.0029(10) -0.0033(11)
C16 0.061(2) 0.0432(17) 0.0437(16) -0.0075(14) 0.0148(15) 0.0015(13)
O1' 0.0362(10) 0.0635(14) 0.0290(9) -0.0090(10) 0.0000(8) -0.0081(9)
O2' 0.0252(8) 0.0383(10) 0.0318(9) -0.0027(7) 0.0029(7) -0.0037(7)
O3' 0.0470(11) 0.0334(9) 0.0312(9) -0.0094(8) 0.0154(8) -0.0059(8)
O4' 0.0308(8) 0.0286(8) 0.0312(9) 0.0022(7) 0.0074(7) 0.0004(7)
O5' 0.0245(8) 0.0347(9) 0.0325(9) -0.0004(7) -0.0011(7) 0.0032(7)
O6' 0.0248(8) 0.0439(10) 0.0363(9) -0.0062(8) -0.0043(7) 0.0137(8)
O7' 0.0810(19) 0.0656(18) 0.0544(15) -0.0216(15) -0.0280(14) 0.0111(13)
O8' 0.0376(11) 0.0500(12) 0.0568(13) -0.0117(10) 0.0170(10) -0.0063(10)
O9' 0.166(8) 0.025(2) 0.053(3) -0.013(4) 0.050(4) -0.007(2)
O9'A 0.144(6) 0.050(3) 0.023(2) -0.054(4) -0.008(3) 0.0031(19)
O10' 0.0587(13) 0.0562(13) 0.0316(10) 0.0180(11) 0.0070(9) 0.0089(9)
O11' 0.0481(13) 0.0875(19) 0.0533(13) -0.0363(13) -0.0227(11) 0.0363(13)
C1' 0.0250(12) 0.0505(16) 0.0310(12) -0.0047(11) -0.0014(9) 0.0008(11)
C2' 0.0271(11) 0.0407(14) 0.0303(12) -0.0072(10) 0.0027(10) -0.0069(10)
C3' 0.0325(12) 0.0318(12) 0.0271(11) -0.0073(10) 0.0070(9) -0.0035(9)
C4' 0.0258(11) 0.0266(11) 0.0283(11) -0.0006(9) 0.0025(9) -0.0010(9)
C5' 0.0233(10) 0.0310(12) 0.0285(11) -0.0008(9) 0.0006(9) 0.0020(9)
C6' 0.0288(12) 0.0361(13) 0.0297(12) -0.0051(10) -0.0032(10) 0.0066(10)
C7' 0.061(2) 0.063(2) 0.0344(15) -0.0304(18) -0.0099(14) 0.0079(14)
C8' 0.086(3) 0.093(3) 0.0351(16) -0.047(3) -0.0007(18) -0.0128(18)
C9' 0.0287(12) 0.0402(14) 0.0325(12) 0.0023(11) 0.0025(10) 0.0044(11)
C10' 0.0362(13) 0.0508(16) 0.0324(13) 0.0057(12) 0.0031(11) -0.0015(12)
C11' 0.109(3) 0.0355(15) 0.0266(13) -0.0179(18) 0.0029(16) -0.0024(12)
C12' 0.071(2) 0.0417(15) 0.0272(13) -0.0109(15) 0.0044(13) -0.0010(11)
C13' 0.0355(13) 0.0302(12) 0.0369(14) 0.0009(10) 0.0056(11) 0.0061(10)
C14' 0.0432(15) 0.0327(13) 0.0512(17) 0.0071(12) 0.0077(13) 0.0085(12)
C15' 0.0303(13) 0.0478(16) 0.0443(15) -0.0107(12) -0.0085(12) 0.0172(13)
C16' 0.0458(18) 0.100(3) 0.0510(19) -0.035(2) -0.0163(15) 0.038(2)
O1" 0.0242(8) 0.0342(9) 0.0222(8) -0.0027(6) -0.0022(6) 0.0036(6)
O2" 0.0241(8) 0.0276(8) 0.0344(8) 0.0023(7) 0.0009(7) 0.0026(7)
O3" 0.0316(9) 0.0426(10) 0.0325(9) 0.0048(8) -0.0045(7) -0.0118(8)
O4" 0.0233(8) 0.0413(10) 0.0230(8) 0.0039(7) -0.0011(6) 0.0045(7)
O5" 0.0224(7) 0.0299(8) 0.0246(8) -0.0024(6) -0.0042(6) 0.0033(6)
O6" 0.0304(8) 0.0306(9) 0.0287(8) -0.0025(7) 0.0033(7) 0.0003(7)
O7" 0.0399(11) 0.0844(17) 0.0264(9) -0.0170(12) -0.0060(8) -0.0035(10)
O8" 0.0451(12) 0.0293(10) 0.101(2) -0.0015(9) 0.0163(13) -0.0031(12)
O9" 0.0357(11) 0.0617(14) 0.0619(14) 0.0011(10) -0.0137(10) -0.0217(12)
O10" 0.0381(11) 0.094(2) 0.0340(10) 0.0128(12) 0.0083(9) 0.0176(11)
O11" 0.0595(14) 0.0405(11) 0.0443(11) -0.0166(10) 0.0164(10) -0.0042(9)
C1" 0.0218(10) 0.0315(12) 0.0259(11) -0.0007(9) -0.0018(9) 0.0038(9)
C2" 0.0230(11) 0.0281(11) 0.0308(11) 0.0000(9) 0.0003(9) 0.0025(9)
C3" 0.0247(11) 0.0322(12) 0.0246(11) 0.0000(9) -0.0022(9) -0.0042(9)
C4" 0.0210(10) 0.0340(12) 0.0231(10) 0.0024(9) -0.0011(8) 0.0033(9)
C5" 0.0203(10) 0.0314(12) 0.0236(10) 0.0006(8) -0.0009(8) 0.0035(9)
C6" 0.0257(11) 0.0294(12) 0.0266(11) 0.0015(9) 0.0025(9) 0.0021(9)
C7" 0.0349(13) 0.0423(14) 0.0234(11) -0.0101(11) -0.0011(10) 0.0034(10)
C8" 0.0364(15) 0.0563(17) 0.0289(12) -0.0117(12) 0.0048(11) -0.0050(12)
C9" 0.0331(13) 0.0292(12) 0.0428(14) 0.0020(10) -0.0001(10) 0.0021(10)
C10" 0.0387(15) 0.0365(14) 0.0600(19) 0.0075(12) 0.0087(13) -0.0014(13)
C11" 0.0409(16) 0.0539(18) 0.0493(17) 0.0037(14) -0.0125(14) -0.0195(14)
C12" 0.073(3) 0.144(5) 0.101(4) 0.017(3) -0.026(3) -0.089(4)
C13" 0.0319(12) 0.0366(13) 0.0246(11) 0.0000(10) -0.0025(9) 0.0016(9)
C14" 0.0399(15) 0.0443(15) 0.0274(12) -0.0005(12) -0.0099(11) 0.0042(10)
C15" 0.0283(12) 0.0322(12) 0.0334(12) -0.0021(10) -0.0011(10) 0.0010(10)
C16" 0.0361(13) 0.0382(14) 0.0385(14) -0.0054(11) 0.0050(11) -0.0073(11)

loop_
_atom_type_symbol
_atom_type_description
_atom_type_scat_dispersion_real
_atom_type_scat_dispersion_imag
_atom_type_scat_source
C C 0.0181 0.0091 'International Tables Vol C Tables 4.2.6.8 and 6.1.1.4'
H H 0.0000 0.0000 'International Tables Vol C Tables 4.2.6.8 and 6.1.1.4'
O O 0.0492 0.0322 'International Tables Vol C Tables 4.2.6.8 and 6.1.1.4'

loop_
_geom_angle_atom_site_label_1
_geom_angle_atom_site_label_2
_geom_angle_atom_site_label_3
_geom_angle
C7 O1 C1 117.0(2)
C9 O2 C2 117.3(2)
C11 O3 C3 115.1(2)
C13 O4 C4 116.72(19)
C1 O5 C5 114.78(19)
C15 O6 C6 113.7(2)
O5 C1 O1 110.5(2)
O5 C1 C2 112.3(2)
O1 C1 C2 105.0(2)
O5 C1 H1 109.6
O1 C1 H1 109.6
C2 C1 H1 109.6
O2 C2 C1 107.0(2)
O2 C2 C3 108.0(2)
C1 C2 C3 110.7(2)
O2 C2 H2 110.4
C1 C2 H2 110.4
C3 C2 H2 110.4
O3 C3 C4 107.8(2)
O3 C3 C2 109.6(2)
C4 C3 C2 109.0(2)
O3 C3 H3 110.1
C4 C3 H3 110.1
C2 C3 H3 110.1
O4 C4 C3 109.08(19)
O4 C4 C5 106.48(19)
C3 C4 C5 109.9(2)
O4 C4 H4 110.4
C3 C4 H4 110.4
C5 C4 H4 110.4
O5 C5 C6 106.2(2)
O5 C5 C4 110.5(2)
C6 C5 C4 109.4(2)
O5 C5 H5 110.2
C6 C5 H5 110.2
C4 C5 H5 110.2
O6 C6 C5 107.5(2)
O6 C6 H6A 110.2
C5 C6 H6A 110.2
O6 C6 H6B 110.2
C5 C6 H6B 110.2
H6A C6 H6B 108.5
O7 C7 O1 122.6(4)
O7 C7 C8 126.9(3)
O1 C7 C8 110.4(3)
C7 C8 H8A 109.5
C7 C8 H8B 109.5
H8A C8 H8B 109.5
C7 C8 H8C 109.5
H8A C8 H8C 109.5
H8B C8 H8C 109.5
O8 C9 O2 123.3(3)
O8 C9 C10 126.1(3)
O2 C9 C10 110.7(2)
C9 C10 H10D 109.5
C9 C10 H10E 109.5
H10D C10 H10E 109.5
C9 C10 H10F 109.5
H10D C10 H10F 109.5
H10E C10 H10F 109.5
O9 C11 O3 122.4(3)
O9 C11 C12 126.4(3)
O3 C11 C12 111.2(3)
C11 C12 H12D 109.5
C11 C12 H12E 109.5
H12D C12 H12E 109.5
C11 C12 H12F 109.5
H12D C12 H12F 109.5
H12E C12 H12F 109.5
O10 C13 O4 123.2(2)
O10 C13 C14 125.6(2)
O4 C13 C14 111.2(2)
C13 C14 H14D 109.5
C13 C14 H14E 109.5
H14D C14 H14E 109.5
C13 C14 H14F 109.5
H14D C14 H14F 109.5
H14E C14 H14F 109.5
O11 C15 O6 123.8(3)
O11 C15 C16 125.2(3)
O6 C15 C16 111.0(3)
C15 C16 H16D 109.5
C15 C16 H16E 109.5
H16D C16 H16E 109.5
C15 C16 H16F 109.5
H16D C16 H16F 109.5
H16E C16 H16F 109.5
C7' O1' C1' 118.6(3)
C9' O2' C2' 115.9(2)
C11' O3' C3' 118.9(2)
C13' O4' C4' 118.63(19)
C1' O5' C5' 114.0(2)
C15' O6' C6' 115.0(2)
O5' C1' O1' 110.7(2)
O5' C1' C2' 112.2(2)
O1' C1' C2' 104.6(2)
O5' C1' H1' 109.7
O1' C1' H1' 109.7
C2' C1' H1' 109.7
O2' C2' C3' 110.3(2)
O2' C2' C1' 106.4(2)
C3' C2' C1' 109.8(2)
O2' C2' H2' 110.1
C3' C2' H2' 110.1
C1' C2' H2' 110.1
O3' C3' C2' 108.9(2)
O3' C3' C4' 108.1(2)
C2' C3' C4' 112.4(2)
O3' C3' H3' 109.1
C2' C3' H3' 109.1
C4' C3' H3' 109.1
O4' C4' C3' 108.81(19)
O4' C4' C5' 104.05(18)
C3' C4' C5' 111.7(2)
O4' C4' H4' 110.7
C3' C4' H4' 110.7
C5' C4' H4' 110.7
O5' C5' C6' 107.4(2)
O5' C5' C4' 112.11(19)
C6' C5' C4' 109.20(19)
O5' C5' H5' 109.4
C6' C5' H5' 109.4
C4' C5' H5' 109.4
O6' C6' C5' 108.5(2)
O6' C6' H6'A 110.0
C5' C6' H6'A 110.0
O6' C6' H6'B 110.0
C5' C6' H6'B 110.0
H6'A C6' H6'B 108.4
O7' C7' O1' 123.3(4)
O7' C7' C8' 125.6(4)
O1' C7' C8' 111.1(4)
C7' C8' H8'A 109.5
C7' C8' H8'B 109.5
H8'A C8' H8'B 109.5
C7' C8' H8'C 109.5
H8'A C8' H8'C 109.5
H8'B C8' H8'C 109.5
O8' C9' O2' 123.6(3)
O8' C9' C10' 125.6(3)
O2' C9' C10' 110.8(2)
C9' C10' H10A 109.5
C9' C10' H10B 109.5
H10A C10' H10B 109.5
C9' C10' H10C 109.5
H10A C10' H10C 109.5
H10B C10' H10C 109.5
O9'A C11' O3' 118.0(4)
O3' C11' O9' 115.4(4)
O9'A C11' C12' 121.1(4)
O3' C11' C12' 113.7(3)
O9' C11' C12' 121.3(4)
C11' C12' H12A 109.5
C11' C12' H12B 109.5
H12A C12' H12B 109.5
C11' C12' H12C 109.5
H12A C12' H12C 109.5
H12B C12' H12C 109.5
O10' C13' O4' 123.8(3)
O10' C13' C14' 126.6(3)
O4' C13' C14' 109.6(2)
C13' C14' H14A 109.5
C13' C14' H14B 109.5
H14A C14' H14B 109.5
C13' C14' H14C 109.5
H14A C14' H14C 109.5
H14B C14' H14C 109.5
O11' C15' O6' 122.8(3)
O11' C15' C16' 124.7(3)
O6' C15' C16' 112.5(2)
C15' C16' H16A 109.5
C15' C16' H16B 109.5
H16A C16' H16B 109.5
C15' C16' H16C 109.5
H16A C16' H16C 109.5
H16B C16' H16C 109.5
C7" O1" C1" 114.65(19)
C9" O2" C2" 116.9(2)
C11" O3" C3" 118.1(2)
C13" O4" C4" 117.79(19)
C1" O5" C5" 113.96(18)
C15" O6" C6" 115.95(19)
O5" C1" O1" 111.01(19)
O5" C1" C2" 112.22(19)
O1" C1" C2" 105.89(19)
O5" C1" H1" 109.2
O1" C1" H1" 109.2
C2" C1" H1" 109.2
O2" C2" C1" 105.65(19)
O2" C2" C3" 109.19(19)
C1" C2" C3" 110.9(2)
O2" C2" H2" 110.3
C1" C2" H2" 110.3
C3" C2" H2" 110.3
O3" C3" C4" 108.3(2)
O3" C3" C2" 107.7(2)
C4" C3" C2" 111.74(19)
O3" C3" H3" 109.7
C4" C3" H3" 109.7
C2" C3" H3" 109.7
O4" C4" C3" 106.50(19)
O4" C4" C5" 108.81(19)
C3" C4" C5" 109.63(19)
O4" C4" H4" 110.6
C3" C4" H4" 110.6
C5" C4" H4" 110.6
O5" C5" C6" 106.69(19)
O5" C5" C4" 108.63(19)
C6" C5" C4" 113.06(19)
O5" C5" H5" 109.5
C6" C5" H5" 109.5
C4" C5" H5" 109.5
O6" C6" C5" 105.81(18)
O6" C6" H6"A 110.6
C5" C6" H6"A 110.6
O6" C6" H6"B 110.6
C5" C6" H6"B 110.6
H6"A C6" H6"B 108.7
O7" C7" O1" 123.0(3)
O7" C7" C8" 126.5(2)
O1" C7" C8" 110.5(2)
C7" C8" H8"A 109.5
C7" C8" H8"B 109.5
H8"A C8" H8"B 109.5
C7" C8" H8"C 109.5
H8"A C8" H8"C 109.5
H8"B C8" H8"C 109.5
O8" C9" O2" 123.8(3)
O8" C9" C10" 124.8(3)
O2" C9" C10" 111.4(2)
C9" C10" H10G 109.5
C9" C10" H10H 109.5
H10G C10" H10H 109.5
C9" C10" H10I 109.5
H10G C10" H10I 109.5
H10H C10" H10I 109.5
O9" C11" O3" 124.9(3)
O9" C11" C12" 126.1(3)
O3" C11" C12" 109.0(3)
C11" C12" H12G 109.5
C11" C12" H12H 109.5
H12G C12" H12H 109.5
C11" C12" H12I 109.5
H12G C12" H12I 109.5
H12H C12" H12I 109.5
O10" C13" O4" 122.8(2)
O10" C13" C14" 126.2(2)
O4" C13" C14" 111.0(2)
C13" C14" H14G 109.5
C13" C14" H14H 109.5
H14G C14" H14H 109.5
C13" C14" H14I 109.5
H14G C14" H14I 109.5
H14H C14" H14I 109.5
O11" C15" O6" 122.7(3)
O11" C15" C16" 126.3(3)
O6" C15" C16" 111.0(2)
C15" C16" H16G 109.5
C15" C16" H16H 109.5
H16G C16" H16H 109.5
C15" C16" H16I 109.5
H16G C16" H16I 109.5
H16H C16" H16I 109.5

loop_
_geom_bond_atom_site_label_1
_geom_bond_atom_site_label_2
_geom_bond_distance
O1 C7 1.370(4)
O1 C1 1.435(4)
O2 C9 1.358(3)
O2 C2 1.435(3)
O3 C11 1.363(3)
O3 C3 1.438(3)
O4 C13 1.357(3)
O4 C4 1.446(3)
O5 C1 1.395(3)
O5 C5 1.438(3)
O6 C15 1.342(3)
O6 C6 1.444(3)
O7 C7 1.198(4)
O8 C9 1.194(4)
O9 C11 1.206(4)
O10 C13 1.202(3)
O11 C15 1.205(4)
C1 C2 1.522(4)
C1 H1 1.0000
C2 C3 1.530(3)
C2 H2 1.0000
C3 C4 1.521(3)
C3 H3 1.0000
C4 C5 1.535(4)
C4 H4 1.0000
C5 C6 1.508(3)
C5 H5 1.0000
C6 H6A 0.9900
C6 H6B 0.9900
C7 C8 1.488(5)
C8 H8A 0.9800
C8 H8B 0.9800
C8 H8C 0.9800
C9 C10 1.494(4)
C10 H10D 0.9800
C10 H10E 0.9800
C10 H10F 0.9800
C11 C12 1.491(4)
C12 H12D 0.9800
C12 H12E 0.9800
C12 H12F 0.9800
C13 C14 1.494(3)
C14 H14D 0.9800
C14 H14E 0.9800
C14 H14F 0.9800
C15 C16 1.505(4)
C16 H16D 0.9800
C16 H16E 0.9800
C16 H16F 0.9800
O1' C7' 1.349(4)
O1' C1' 1.448(3)
O2' C9' 1.363(3)
O2' C2' 1.441(3)
O3' C11' 1.294(4)
O3' C3' 1.443(3)
O4' C13' 1.360(3)
O4' C4' 1.442(3)
O5' C1' 1.399(3)
O5' C5' 1.438(3)
O6' C15' 1.344(3)
O6' C6' 1.446(3)
O7' C7' 1.178(5)
O8' C9' 1.199(4)
O9' C11' 1.310(7)
O9'A C11' 1.232(6)
O10' C13' 1.192(4)
O11' C15' 1.190(4)
C1' C2' 1.519(4)
C1' H1' 1.0000
C2' C3' 1.516(4)
C2' H2' 1.0000
C3' C4' 1.519(3)
C3' H3' 1.0000
C4' C5' 1.534(3)
C4' H4' 1.0000
C5' C6' 1.503(3)
C5' H5' 1.0000
C6' H6'A 0.9900
C6' H6'B 0.9900
C7' C8' 1.494(6)
C8' H8'A 0.9800
C8' H8'B 0.9800
C8' H8'C 0.9800
C9' C10' 1.494(4)
C10' H10A 0.9800
C10' H10B 0.9800
C10' H10C 0.9800
C11' C12' 1.492(4)
C12' H12A 0.9800
C12' H12B 0.9800
C12' H12C 0.9800
C13' C14' 1.498(4)
C14' H14A 0.9800
C14' H14B 0.9800
C14' H14C 0.9800
C15' C16' 1.490(4)
C16' H16A 0.9800
C16' H16B 0.9800
C16' H16C 0.9800
O1" C7" 1.364(3)
O1" C1" 1.433(3)
O2" C9" 1.356(3)
O2" C2" 1.449(3)
O3" C11" 1.354(4)
O3" C3" 1.443(3)
O4" C13" 1.350(3)
O4" C4" 1.442(3)
O5" C1" 1.404(3)
O5" C5" 1.439(3)
O6" C15" 1.352(3)
O6" C6" 1.445(3)
O7" C7" 1.188(4)
O8" C9" 1.198(4)
O9" C11" 1.193(4)
O10" C13" 1.196(4)
O11" C15" 1.196(4)
C1" C2" 1.523(3)
C1" H1" 1.0000
C2" C3" 1.523(3)
C2" H2" 1.0000
C3" C4" 1.520(3)
C3" H3" 1.0000
C4" C5" 1.530(3)
C4" H4" 1.0000
C5" C6" 1.512(3)
C5" H5" 1.0000
C6" H6"A 0.9900
C6" H6"B 0.9900
C7" C8" 1.502(4)
C8" H8"A 0.9800
C8" H8"B 0.9800
C8" H8"C 0.9800
C9" C10" 1.499(4)
C10" H10G 0.9800
C10" H10H 0.9800
C10" H10I 0.9800
C11" C12" 1.499(5)
C12" H12G 0.9800
C12" H12H 0.9800
C12" H12I 0.9800
C13" C14" 1.499(3)
C14" H14G 0.9800
C14" H14H 0.9800
C14" H14I 0.9800
C15" C16" 1.499(4)
C16" H16G 0.9800
C16" H16H 0.9800
C16" H16I 0.9800

loop_
_geom_torsion_atom_site_label_1
_geom_torsion_atom_site_label_2
_geom_torsion_atom_site_label_3
_geom_torsion_atom_site_label_4
_geom_torsion
C5 O5 C1 O1 60.8(3)
C5 O5 C1 C2 -56.2(3)
C7 O1 C1 O5 79.9(3)
C7 O1 C1 C2 -158.7(2)
C9 O2 C2 C1 -127.8(2)
C9 O2 C2 C3 113.0(2)
O5 C1 C2 O2 -63.4(3)
O1 C1 C2 O2 176.36(19)
O5 C1 C2 C3 54.0(3)
O1 C1 C2 C3 -66.2(3)
C11 O3 C3 C4 163.37(19)
C11 O3 C3 C2 -78.1(3)
O2 C2 C3 O3 -54.9(3)
C1 C2 C3 O3 -171.7(2)
O2 C2 C3 C4 62.8(3)
C1 C2 C3 C4 -54.0(3)
C13 O4 C4 C3 115.8(2)
C13 O4 C4 C5 -125.6(2)
O3 C3 C4 O4 -69.2(2)
C2 C3 C4 O4 171.9(2)
O3 C3 C4 C5 174.35(19)
C2 C3 C4 C5 55.4(3)
C1 O5 C5 C6 175.7(2)
C1 O5 C5 C4 57.1(3)
O4 C4 C5 O5 -174.18(18)
C3 C4 C5 O5 -56.1(3)
O4 C4 C5 C6 69.2(2)
C3 C4 C5 C6 -172.7(2)
C15 O6 C6 C5 179.1(2)
O5 C5 C6 O6 65.0(2)
C4 C5 C6 O6 -175.72(19)
C1 O1 C7 O7 10.2(4)
C1 O1 C7 C8 -170.0(2)
C2 O2 C9 O8 -0.8(4)
C2 O2 C9 C10 179.2(2)
C3 O3 C11 O9 -7.6(4)
C3 O3 C11 C12 170.9(2)
C4 O4 C13 O10 -5.0(3)
C4 O4 C13 C14 175.5(2)
C6 O6 C15 O11 5.4(4)
C6 O6 C15 C16 -174.1(2)
C5' O5' C1' O1' 56.8(3)
C5' O5' C1' C2' -59.6(3)
C7' O1' C1' O5' 113.1(3)
C7' O1' C1' C2' -125.8(3)
C9' O2' C2' C3' 108.0(2)
C9' O2' C2' C1' -133.0(2)
O5' C1' C2' O2' -63.2(3)
O1' C1' C2' O2' 176.8(2)
O5' C1' C2' C3' 56.2(3)
O1' C1' C2' C3' -63.9(3)
C11' O3' C3' C2' -112.0(3)
C11' O3' C3' C4' 125.7(3)
O2' C2' C3' O3' -53.4(3)
C1' C2' C3' O3' -170.3(2)
O2' C2' C3' C4' 66.4(3)
C1' C2' C3' C4' -50.5(3)
C13' O4' C4' C3' 96.8(3)
C13' O4' C4' C5' -144.0(2)
O3' C3' C4' O4' -77.9(2)
C2' C3' C4' O4' 161.83(19)
O3' C3' C4' C5' 167.7(2)
C2' C3' C4' C5' 47.5(3)
C1' O5' C5' C6' 175.1(2)
C1' O5' C5' C4' 55.2(3)
O4' C4' C5' O5' -165.49(19)
C3' C4' C5' O5' -48.3(3)
O4' C4' C5' C6' 75.7(2)
C3' C4' C5' C6' -167.1(2)
C15' O6' C6' C5' 165.1(2)
O5' C5' C6' O6' 70.8(3)
C4' C5' C6' O6' -167.5(2)
C1' O1' C7' O7' -6.8(5)
C1' O1' C7' C8' 174.5(3)
C2' O2' C9' O8' -4.5(4)
C2' O2' C9' C10' 175.4(2)
C3' O3' C11' O9'A 31.5(8)
C3' O3' C11' O9' -30.9(7)
C3' O3' C11' C12' -177.7(3)
C4' O4' C13' O10' -1.2(4)
C4' O4' C13' C14' -179.5(2)
C6' O6' C15' O11' -3.8(5)
C6' O6' C15' C16' 174.7(3)
C5" O5" C1" O1" 59.3(2)
C5" O5" C1" C2" -59.0(3)
C7" O1" C1" O5" 79.7(2)
C7" O1" C1" C2" -158.2(2)
C9" O2" C2" C1" -130.9(2)
C9" O2" C2" C3" 109.7(2)
O5" C1" C2" O2" -67.9(2)
O1" C1" C2" O2" 170.83(18)
O5" C1" C2" C3" 50.3(3)
O1" C1" C2" C3" -71.0(2)
C11" O3" C3" C4" 110.3(3)
C11" O3" C3" C2" -128.7(3)
O2" C2" C3" O3" -51.3(3)
C1" C2" C3" O3" -167.32(19)
O2" C2" C3" C4" 67.5(2)
C1" C2" C3" C4" -48.5(3)
C13" O4" C4" C3" 115.9(2)
C13" O4" C4" C5" -126.0(2)
O3" C3" C4" O4" -70.9(2)
C2" C3" C4" O4" 170.65(18)
O3" C3" C4" C5" 171.52(18)
C2" C3" C4" C5" 53.1(2)
C1" O5" C5" C6" -175.25(18)
C1" O5" C5" C4" 62.6(2)
O4" C4" C5" O5" -174.17(18)
C3" C4" C5" O5" -58.1(2)
O4" C4" C5" C6" 67.6(2)
C3" C4" C5" C6" -176.29(19)
C15" O6" C6" C5" -178.52(19)
O5" C5" C6" O6" 80.3(2)
C4" C5" C6" O6" -160.38(18)
C1" O1" C7" O7" 3.4(4)
C1" O1" C7" C8" -176.5(2)
C2" O2" C9" O8" -2.1(4)
C2" O2" C9" C10" 177.8(2)
C3" O3" C11" O9" -0.1(5)
C3" O3" C11" C12" -178.5(4)
C4" O4" C13" O10" 8.8(4)
C4" O4" C13" C14" -172.1(2)
C6" O6" C15" O11" 1.6(4)
C6" O6" C15" C16" -178.6(2)

_cod_database_fobs_code 2021737
